data_4300557
loop_
_publ_author_name
'Dikarev, Evgeny V.'
'Filatov, Alexander S.'
'Clerac, Rodolphe'
'Petrukhina, Marina A.'

_publ_section_title
;
Unligated Diruthenium(II,II) Tetra(trifluoroacetate): The First X-Ray 
Structural Study, Thermal Compressibility, Lewis Acidity and Magnetism
;
_journal_issue 2
_journal_name_full 'Inorganic Chemistry'
_journal_page_first 744
_journal_page_last 751
_journal_paper_doi 10.1021/ic051537m
_journal_volume 45
_journal_year 2006
_chemical_formula_moiety '[Ru2 (O2 C C F3)4 (C16 H16)]'
_chemical_formula_sum 'C24 H16 F12 O8 Ru2'
_chemical_formula_weight 862.51
_space_group_IT_number 2
_symmetry_cell_setting triclinic
_symmetry_space_group_name_Hall '-P 1'
_symmetry_space_group_name_H-M 'P -1'
_cell_angle_alpha 114.5570(10)
_cell_angle_beta 104.4830(10)
_cell_angle_gamma 99.8430(10)
_cell_formula_units_Z 1
_cell_length_a 8.9689(6)
_cell_length_b 9.1449(6)
_cell_length_c 10.8909(7)
_cell_measurement_temperature 213(2)
_cell_volume 747.35(8)
_diffrn_ambient_temperature 213(2)
_exptl_crystal_density_diffrn 1.916
_cod_database_code 4300557

loop_
_symmetry_equiv_pos_as_xyz
'x, y, z'
'-x, -y, -z'

loop_
_atom_site_label
_atom_site_type_symbol
_atom_site_fract_x
_atom_site_fract_y
_atom_site_fract_z
_atom_site_U_iso_or_equiv
_atom_site_adp_type
_atom_site_occupancy
_atom_site_symmetry_multiplicity
_atom_site_calc_flag
_atom_site_refinement_flags
_atom_site_disorder_assembly
_atom_site_disorder_group
Ru1 Ru 0.11258(3) 0.09066(3) 0.10141(2) 0.02749(11) Uani 1 1 d . . .
O1 O 0.2227(3) 0.1443(3) -0.0274(3) 0.0381(6) Uani 1 1 d . . .
O2 O 0.0129(3) 0.2827(3) 0.1263(3) 0.0365(5) Uani 1 1 d . A .
O3 O -0.0021(3) 0.0311(3) 0.2249(3) 0.0371(6) Uani 1 1 d . . .
O4 O 0.2079(3) -0.1066(3) 0.0712(3) 0.0392(6) Uani 1 1 d . . .
C3 C 0.1422(4) 0.0694(5) -0.1599(4) 0.0372(7) Uani 1 1 d . . .
C4 C -0.1218(4) 0.2479(5) 0.0371(4) 0.0374(7) Uani 1 1 d . . .
C5 C 0.3926(5) 0.1442(5) 0.4251(5) 0.0420(9) Uani 1 1 d . . .
C6 C 0.4465(5) 0.7685(5) 0.4377(4) 0.0374(8) Uani 1 1 d . . .
C7 C 0.4060(4) 0.3056(4) 0.2857(4) 0.0319(7) Uani 1 1 d . . .
C8 C 0.2624(4) 0.3734(4) 0.4472(4) 0.0342(7) Uani 1 1 d . . .
C9 C 0.3430(4) 0.2678(4) 0.3766(4) 0.0324(7) Uani 1 1 d . . .
C10 C 0.4205(4) 0.4621(4) 0.2892(4) 0.0326(7) Uani 1 1 d . . .
C11 C 0.2785(4) 0.5290(4) 0.4521(4) 0.0324(7) Uani 1 1 d . . .
C12 C 0.3729(4) 0.5826(4) 0.3857(4) 0.0314(7) Uani 1 1 d . . .
C1 C -0.1966(5) 0.3929(6) 0.0636(5) 0.0553(11) Uani 1 1 d . A 1
F1 F 0.3008(13) -0.0045(11) -0.2985(11) 0.0523(18) Uiso 0.36 1 d PD B 1
F2 F 0.1324(9) 0.0964(13) -0.3689(9) 0.0501(18) Uiso 0.36 1 d PD B 1
F3 F 0.3393(9) 0.2684(8) -0.1764(8) 0.0281(13) Uiso 0.36 1 d PD B 1
F1X F 0.2263(16) -0.0336(13) -0.3580(13) 0.068(3) Uiso 0.32 1 d PD C 2
F2X F 0.1173(10) 0.1580(13) -0.3452(10) 0.050(2) Uiso 0.32 1 d PD C 2
F3X F 0.3621(12) 0.2149(14) -0.1890(11) 0.060(3) Uiso 0.32 1 d PD C 2
F1Y F 0.1528(14) 0.0090(16) -0.3913(12) 0.074(3) Uiso 0.32 1 d PD D 3
F2Y F 0.3677(13) 0.0273(12) -0.2378(12) 0.058(2) Uiso 0.32 1 d PD D 3
F3Y F 0.2959(14) 0.2496(14) -0.2202(14) 0.066(3) Uiso 0.32 1 d PD D 3
C2 C 0.2306(6) 0.1031(7) -0.2543(5) 0.0595(13) Uani 1 1 d . B 1
F4 F -0.2806(13) 0.3955(12) 0.1438(12) 0.0538(19) Uiso 0.36 1 d PD A 1
F5 F -0.2874(12) 0.3791(10) -0.0632(8) 0.0429(16) Uiso 0.36 1 d PD A 1
F6 F -0.0759(8) 0.5472(9) 0.1280(10) 0.0352(14) Uiso 0.36 1 d PD A 1
F4X F -0.2154(16) 0.4451(16) 0.1974(14) 0.076(3) Uiso 0.32 1 d PD A 2
F5X F -0.3306(13) 0.3616(13) -0.0288(12) 0.066(3) Uiso 0.32 1 d PD A 2
F6X F -0.0971(16) 0.5315(17) 0.0773(16) 0.078(4) Uiso 0.32 1 d PD A 2
F4Y F -0.3382(15) 0.3544(16) 0.0762(16) 0.082(3) Uiso 0.32 1 d PD A 3
F5Y F -0.2294(19) 0.4167(19) -0.0572(15) 0.091(5) Uiso 0.32 1 d PD A 3
F6Y F -0.1038(13) 0.5338(14) 0.1695(12) 0.067(3) Uiso 0.32 1 d PD A 3
H10 H 0.474(4) 0.492(5) 0.237(4) 0.024(9) Uiso 1 1 d . . .
H8 H 0.211(5) 0.351(5) 0.500(4) 0.027(9) Uiso 1 1 d . . .
H6B H 0.467(6) 0.776(7) 0.370(6) 0.055(15) Uiso 1 1 d . . .
H5B H 0.313(6) 0.097(6) 0.446(5) 0.049(13) Uiso 1 1 d . . .
H11 H 0.234(6) 0.599(6) 0.499(5) 0.046(12) Uiso 1 1 d . . .
H5A H 0.403(7) 0.065(8) 0.364(7) 0.064(17) Uiso 1 1 d . . .
H7 H 0.449(5) 0.236(5) 0.238(5) 0.035(10) Uiso 1 1 d . . .
H6A H 0.377(6) 0.826(6) 0.460(5) 0.050(13) Uiso 1 1 d . . .

loop_
_atom_site_aniso_label
_atom_site_aniso_U_11
_atom_site_aniso_U_22
_atom_site_aniso_U_33
_atom_site_aniso_U_23
_atom_site_aniso_U_13
_atom_site_aniso_U_12
Ru1 0.02326(16) 0.02708(16) 0.01979(16) 0.00470(11) 0.00394(11) 0.00202(11)
O1 0.0293(12) 0.0427(14) 0.0254(12) 0.0083(11) 0.0073(10) -0.0033(10)
O2 0.0352(13) 0.0322(12) 0.0276(12) 0.0064(10) 0.0039(10) 0.0086(10)
O3 0.0325(12) 0.0410(14) 0.0219(11) 0.0085(10) 0.0061(10) -0.0025(10)
O4 0.0329(13) 0.0367(13) 0.0314(13) 0.0072(11) 0.0021(11) 0.0107(11)
C3 0.0345(17) 0.0386(18) 0.0293(17) 0.0112(14) 0.0110(14) 0.0043(14)
C4 0.0342(17) 0.0352(17) 0.0336(18) 0.0110(15) 0.0088(14) 0.0090(14)
C5 0.049(2) 0.0246(16) 0.040(2) 0.0138(16) 0.0049(17) 0.0027(15)
C6 0.046(2) 0.0290(17) 0.0339(18) 0.0157(15) 0.0087(16) 0.0115(15)
C7 0.0311(16) 0.0250(14) 0.0238(15) 0.0037(12) 0.0004(13) 0.0076(13)
C8 0.0287(16) 0.0333(17) 0.0296(16) 0.0120(14) 0.0054(14) -0.0001(13)
C9 0.0275(15) 0.0210(14) 0.0304(16) 0.0064(13) -0.0017(13) -0.0014(12)
C10 0.0341(17) 0.0315(16) 0.0232(15) 0.0104(13) 0.0039(13) 0.0056(13)
C11 0.0286(16) 0.0296(16) 0.0269(16) 0.0066(13) 0.0040(13) 0.0086(13)
C12 0.0314(16) 0.0266(15) 0.0253(15) 0.0097(13) -0.0002(13) 0.0068(13)
C1 0.044(2) 0.042(2) 0.056(3) 0.011(2) 0.004(2) 0.0138(18)
C2 0.052(3) 0.066(3) 0.035(2) 0.010(2) 0.0180(19) -0.009(2)

loop_
_geom_bond_atom_site_label_1
_geom_bond_atom_site_label_2
_geom_bond_distance
_geom_bond_site_symmetry_2
_geom_bond_publ_flag
Ru1 O2 2.054(3) . y
Ru1 O4 2.066(3) . y
Ru1 O3 2.067(2) . y
Ru1 O1 2.069(2) . y
Ru1 Ru1 2.2993(5) 2 y
Ru1 C7 2.670(3) . y
Ru1 C9 2.757(3) . y
O1 C3 1.250(4) . n
O2 C4 1.236(4) . n
O3 C3 1.243(4) 2 n
O4 C4 1.262(4) 2 n
C3 O3 1.243(4) 2 n
C3 C2 1.539(5) . n
C4 O4 1.262(4) 2 n
C4 C1 1.542(6) . n
C5 C9 1.518(5) . n
C5 C6 1.577(6) 2_666 n
C5 H5B 0.90(5) . n
C5 H5A 0.80(6) . n
C6 C12 1.508(5) . n
C6 C5 1.577(6) 2_666 n
C6 H6B 0.83(6) . n
C6 H6A 0.90(5) . n
C7 C9 1.385(5) . n
C7 C10 1.398(5) . n
C7 H7 0.86(4) . n
C8 C11 1.383(5) . n
C8 C9 1.394(5) . n
C8 H8 0.89(4) . n
C10 C12 1.387(5) . n
C10 H10 0.92(4) . n
C11 C12 1.393(5) . n
C11 H11 0.86(5) . n
C1 F4 1.284(10) . n
C1 F5 1.358(9) . n
C1 F6 1.389(8) . n
F1 C2 1.252(9) . n
F2 C2 1.305(9) . n
F3 C2 1.404(8) . n
